data_2204174
loop_
_publ_author_name
'Zhang, Baofeng'
'Xie, Chengzhi'
'Wang, Xiaoqing'
'Shen, Guangqiu'
'Shen, Dezhong'

_publ_section_title
;
 A novel heterometallic Fe^II^--Na^+^ phase: 1,10-phenanthrolinium
 aquabis(1,10-phenanthroline)sodium(I) pentacyanonitrosoiron(II)
 monohydrate
;
_journal_issue 9
_journal_name_full 'Acta Crystallographica Section E'
_journal_page_first m1293
_journal_page_last m1295
_journal_paper_doi 10.1107/S1600536804019944
_journal_volume 60
_journal_year 2004
_chemical_formula_iupac '(C12 H9 N2) [Na (C12 H8 N2)2 (H2 O)] [Fe (C N)5 (N O)], H2 O'
_chemical_formula_moiety 'C12 H9 N2 +, C24 H18 N4 Na O +, C5 Fe N6 O 2-, H2 O'
_chemical_formula_sum 'C41 H29 Fe N12 Na O3'
_chemical_formula_weight 816.60
_chemical_name_systematic
;
1,10-phenanthrolinium aquabis(1,10-phenanthroline)sodium(I)
pentacyanonitrosoiron(II) monohydrate
;
_space_group_IT_number 14
_symmetry_cell_setting monoclinic
_symmetry_space_group_name_Hall '-P 2ybc'
_symmetry_space_group_name_H-M 'P 1 21/c 1'
_atom_sites_solution_hydrogens geom?
_atom_sites_solution_primary direct
_atom_sites_solution_secondary difmap
_audit_creation_method SHELXL-97
_cell_angle_alpha 90.00
_cell_angle_beta 121.922(5)
_cell_angle_gamma 90.00
_cell_formula_units_Z 4
_cell_length_a 10.429(3)
_cell_length_b 22.125(6)
_cell_length_c 19.435(6)
_cell_measurement_reflns_used 1009
_cell_measurement_temperature 293(2)
_cell_measurement_theta_max 20.85
_cell_measurement_theta_min 2.22
_cell_volume 3806.3(19)
_computing_cell_refinement 'SAINT (Bruker, 1997)'
_computing_data_collection 'SMART (Bruker, 1997)'
_computing_data_reduction SAINT
_computing_molecular_graphics SHELXTL
_computing_publication_material SHELXTL
_computing_structure_refinement SHELXTL
_computing_structure_solution 'SHELXTL (Bruker, 1997)'
_diffrn_ambient_temperature 293(2)
_diffrn_measured_fraction_theta_full 0.995
_diffrn_measured_fraction_theta_max 0.995
_diffrn_measurement_device_type 'Bruker SMART CCD area-detector'
_diffrn_measurement_method '\f and \w'
_diffrn_radiation_monochromator graphite
_diffrn_radiation_source 'fine-focus sealed tube'
_diffrn_radiation_type MoK\a
_diffrn_radiation_wavelength 0.71073
_diffrn_reflns_av_R_equivalents 0.0998
_diffrn_reflns_av_sigmaI/netI 0.1397
_diffrn_reflns_limit_h_max 13
_diffrn_reflns_limit_h_min -13
_diffrn_reflns_limit_k_max 26
_diffrn_reflns_limit_k_min -27
_diffrn_reflns_limit_l_max 24
_diffrn_reflns_limit_l_min -20
_diffrn_reflns_number 21737
_diffrn_reflns_theta_full 26.44
_diffrn_reflns_theta_max 26.44
_diffrn_reflns_theta_min 1.54
_diffrn_standards_decay_% 0
_exptl_absorpt_coefficient_mu 0.465
_exptl_absorpt_correction_T_max 0.946
_exptl_absorpt_correction_T_min 0.794
_exptl_absorpt_correction_type multi-scan
_exptl_absorpt_process_details '(SADABS; Sheldrick, 1997)'
_exptl_crystal_colour red
_exptl_crystal_density_diffrn 1.425
_exptl_crystal_density_method 'not measured'
_exptl_crystal_description prism
_exptl_crystal_F_000 1680
_exptl_crystal_size_max 0.18
_exptl_crystal_size_mid 0.16
_exptl_crystal_size_min 0.12
_refine_diff_density_max 0.290
_refine_diff_density_min -0.424
_refine_ls_extinction_method none
_refine_ls_goodness_of_fit_ref 0.934
_refine_ls_hydrogen_treatment constr
_refine_ls_matrix_type full
_refine_ls_number_parameters 523
_refine_ls_number_reflns 7801
_refine_ls_number_restraints 6
_refine_ls_restrained_S_all 0.946
_refine_ls_R_factor_all 0.1888
_refine_ls_R_factor_gt 0.0634
_refine_ls_shift/su_max 0.000
_refine_ls_shift/su_mean 0.000
_refine_ls_structure_factor_coef Fsqd
_refine_ls_weighting_details 'calc w = 1/[\s^2^(Fo^2^)+(0.0552P)^2^] where P = (Fo^2^+2Fc^2^)/3'
_refine_ls_weighting_scheme calc
_refine_ls_wR_factor_gt 0.1129
_refine_ls_wR_factor_ref 0.1485
_reflns_number_gt 3256
_reflns_number_total 7801
_reflns_threshold_expression I>2\s(I)
_cod_data_source_file hb6075.cif
_cod_data_source_block I
_cod_original_cell_volume 3806.1(18)
_cod_original_sg_symbol_H-M 'P 21/c'
_cod_database_code 2204174
_cod_database_fobs_code 2204174

loop_
_symmetry_equiv_pos_as_xyz
'x, y, z'
'-x, y+1/2, -z+1/2'
'-x, -y, -z'
'x, -y-1/2, z-1/2'

loop_
_atom_site_label
_atom_site_fract_x
_atom_site_fract_y
_atom_site_fract_z
_atom_site_U_iso_or_equiv
_atom_site_adp_type
_atom_site_calc_flag
_atom_site_refinement_flags
_atom_site_occupancy
_atom_site_type_symbol
Fe1 0.97034(7) 0.00304(3) 0.28513(4) 0.0443(2) Uani d . 1 Fe
C1 1.1030(6) 0.0044(2) 0.2442(3) 0.0657(14) Uani d . 1 C
N1 1.1789(6) 0.0039(2) 0.2179(3) 0.0945(16) Uani d . 1 N
N2 0.9511(5) 0.14196(16) 0.2718(2) 0.0702(13) Uani d . 1 N
C2 0.9563(5) 0.09074(19) 0.2751(3) 0.0491(12) Uani d . 1 C
C3 0.8062(6) 0.00262(19) 0.3047(3) 0.0536(12) Uani d . 1 C
N3 0.7127(5) 0.00364(19) 0.3182(3) 0.0850(14) Uani d . 1 N
C4 0.9639(5) -0.08432(19) 0.2749(2) 0.0449(11) Uani d . 1 C
N4 0.9634(4) -0.13585(16) 0.2680(2) 0.0603(11) Uani d . 1 N
N5 0.7181(5) 0.00016(18) 0.1044(3) 0.0753(13) Uani d . 1 N
C5 0.8115(6) 0.00175(19) 0.1722(3) 0.0526(12) Uani d . 1 C
N6 1.1019(4) 0.00212(16) 0.3827(2) 0.0547(10) Uani d . 1 N
O1 1.1888(4) 0.00090(16) 0.4510(2) 0.0907(12) Uani d . 1 O
Na1 0.66070(19) 0.26459(7) 0.23642(9) 0.0547(5) Uani d . 1 Na
O2 0.9251(3) 0.26984(11) 0.29045(15) 0.0477(8) Uani d . 1 O
H2A 0.9488 0.2906 0.2620 0.072 Uiso d R 1 H
H2B 0.9434 0.2325 0.2892 0.072 Uiso d R 1 H
N7 0.5743(4) 0.32542(15) 0.1167(2) 0.0474(9) Uani d . 1 N
N8 0.5424(4) 0.20256(15) 0.1142(2) 0.0431(9) Uani d . 1 N
N9 0.6270(4) 0.33927(16) 0.3236(2) 0.0510(10) Uani d . 1 N
N10 0.6857(4) 0.21800(16) 0.3553(2) 0.0532(10) Uani d . 1 N
C6 0.5884(5) 0.3852(2) 0.1170(3) 0.0658(14) Uani d . 1 C
H6A 0.6435 0.4046 0.1668 0.079 Uiso calc R 1 H
C7 0.5257(6) 0.4203(2) 0.0474(4) 0.0753(16) Uani d . 1 C
H7A 0.5379 0.4621 0.0508 0.090 Uiso calc R 1 H
C8 0.4468(6) 0.3926(2) -0.0254(3) 0.0704(16) Uani d . 1 C
H8A 0.4039 0.4155 -0.0726 0.085 Uiso calc R 1 H
C9 0.4289(5) 0.3297(2) -0.0304(3) 0.0524(12) Uani d . 1 C
C10 0.3480(6) 0.2975(3) -0.1052(3) 0.0684(15) Uani d . 1 C
H10A 0.3035 0.3188 -0.1538 0.082 Uiso calc R 1 H
C11 0.3349(5) 0.2376(3) -0.1068(3) 0.0641(14) Uani d . 1 C
H11A 0.2817 0.2178 -0.1565 0.077 Uiso calc R 1 H
C12 0.4008(5) 0.2034(2) -0.0340(3) 0.0467(11) Uani d . 1 C
C13 0.3922(5) 0.1403(2) -0.0337(3) 0.0608(14) Uani d . 1 C
H13A 0.3415 0.1191 -0.0823 0.073 Uiso calc R 1 H
C14 0.4583(5) 0.1099(2) 0.0381(3) 0.0607(14) Uani d . 1 C
H14A 0.4541 0.0679 0.0389 0.073 Uiso calc R 1 H
C15 0.5320(5) 0.1424(2) 0.1103(3) 0.0552(13) Uani d . 1 C
H15A 0.5766 0.1209 0.1587 0.066 Uiso calc R 1 H
C16 0.4792(4) 0.23246(19) 0.0423(3) 0.0406(11) Uani d . 1 C
C17 0.4938(5) 0.29790(19) 0.0438(3) 0.0408(11) Uani d . 1 C
C18 0.5904(5) 0.3972(2) 0.3087(3) 0.0643(14) Uani d . 1 C
H18A 0.5463 0.4108 0.2556 0.077 Uiso calc R 1 H
C19 0.6141(6) 0.4385(2) 0.3676(4) 0.0763(16) Uani d . 1 C
H19A 0.5831 0.4785 0.3538 0.092 Uiso calc R 1 H
C20 0.6834(6) 0.4200(2) 0.4459(4) 0.0732(16) Uani d . 1 C
H20A 0.7035 0.4477 0.4864 0.088 Uiso calc R 1 H
C21 0.7248(5) 0.3592(2) 0.4660(3) 0.0557(13) Uani d . 1 C
C22 0.7944(6) 0.3363(3) 0.5465(3) 0.0719(16) Uani d . 1 C
H22A 0.8200 0.3627 0.5890 0.086 Uiso calc R 1 H
C23 0.8237(5) 0.2773(3) 0.5617(3) 0.0744(17) Uani d . 1 C
H23A 0.8703 0.2636 0.6149 0.089 Uiso calc R 1 H
C24 0.7850(5) 0.2346(3) 0.4981(3) 0.0587(14) Uani d . 1 C
C25 0.8057(6) 0.1721(3) 0.5100(3) 0.0793(18) Uani d . 1 C
H25A 0.8469 0.1562 0.5619 0.095 Uiso calc R 1 H
C26 0.7668(6) 0.1345(3) 0.4473(4) 0.0837(18) Uani d . 1 C
H26A 0.7791 0.0929 0.4550 0.100 Uiso calc R 1 H
C27 0.7080(6) 0.1596(2) 0.3713(3) 0.0702(15) Uani d . 1 C
H27A 0.6822 0.1335 0.3283 0.084 Uiso calc R 1 H
C28 0.7216(5) 0.2555(2) 0.4182(3) 0.0474(12) Uani d . 1 C
C29 0.6915(5) 0.3196(2) 0.4019(3) 0.0472(11) Uani d . 1 C
N11 0.0963(4) 0.29101(16) -0.0290(2) 0.0486(10) Uani d . 1 N
N12 0.0494(3) 0.17121(15) -0.0618(2) 0.0427(9) Uani d . 1 N
H12A 0.0199 0.1982 -0.0991 0.051 Uiso calc R 1 H
C30 0.1214(6) 0.3492(2) -0.0108(3) 0.0633(14) Uani d . 1 C
H30A 0.0905 0.3765 -0.0532 0.076 Uiso calc R 1 H
C31 0.1909(6) 0.3719(2) 0.0672(4) 0.0728(16) Uani d . 1 C
H31A 0.2043 0.4133 0.0761 0.087 Uiso calc R 1 H
C32 0.2391(6) 0.3337(3) 0.1304(3) 0.0682(15) Uani d . 1 C
H32A 0.2857 0.3487 0.1830 0.082 Uiso calc R 1 H
C33 0.2182(5) 0.2707(2) 0.1162(3) 0.0536(13) Uani d . 1 C
C34 0.2659(6) 0.2254(3) 0.1777(3) 0.0726(16) Uani d . 1 C
H34A 0.3149 0.2373 0.2317 0.087 Uiso calc R 1 H
C35 0.2420(6) 0.1663(3) 0.1597(3) 0.0709(15) Uani d . 1 C
H35A 0.2746 0.1382 0.2012 0.085 Uiso calc R 1 H
C36 0.1669(5) 0.1460(2) 0.0774(3) 0.0538(13) Uani d . 1 C
C37 0.1375(6) 0.0852(2) 0.0541(3) 0.0647(14) Uani d . 1 C
H37A 0.1650 0.0555 0.0932 0.078 Uiso calc R 1 H
C38 0.0686(5) 0.0693(2) -0.0258(3) 0.0610(14) Uani d . 1 C
H38A 0.0520 0.0288 -0.0408 0.073 Uiso calc R 1 H
C39 0.0244(5) 0.1134(2) -0.0831(3) 0.0512(12) Uani d . 1 C
H39A -0.0235 0.1028 -0.1376 0.061 Uiso calc R 1 H
C40 0.1199(4) 0.18951(19) 0.0169(2) 0.0400(10) Uani d . 1 C
C41 0.1444(5) 0.2531(2) 0.0341(3) 0.0418(11) Uani d . 1 C
O3 1.4641(7) 0.0444(3) 0.3243(4) 0.241(3) Uani d U 1 O
H3A 1.3757 0.0322 0.2908 0.362 Uiso d R 1 H
H3B 1.5091 0.0105 0.3314 0.362 Uiso d R 1 H

loop_
_atom_site_aniso_label
_atom_site_aniso_U_11
_atom_site_aniso_U_22
_atom_site_aniso_U_33
_atom_site_aniso_U_12
_atom_site_aniso_U_13
_atom_site_aniso_U_23
Fe1 0.0599(4) 0.0318(3) 0.0398(4) 0.0037(4) 0.0253(3) 0.0028(4)
C1 0.077(4) 0.050(3) 0.076(4) 0.003(3) 0.045(3) 0.009(3)
N1 0.108(4) 0.087(3) 0.121(4) 0.012(3) 0.083(4) 0.017(3)
N2 0.100(4) 0.034(2) 0.061(3) 0.003(2) 0.032(3) 0.001(2)
C2 0.066(3) 0.033(3) 0.038(3) 0.002(2) 0.021(3) 0.000(2)
C3 0.081(4) 0.030(2) 0.056(3) 0.004(3) 0.040(3) 0.000(3)
N3 0.098(4) 0.070(3) 0.120(4) 0.017(3) 0.080(4) 0.007(3)
C4 0.060(3) 0.039(3) 0.036(3) 0.011(2) 0.025(2) 0.007(2)
N4 0.085(3) 0.036(2) 0.063(3) 0.009(2) 0.042(3) 0.004(2)
N5 0.104(4) 0.047(2) 0.051(3) 0.007(3) 0.024(3) 0.010(3)
C5 0.079(4) 0.026(2) 0.047(3) 0.008(3) 0.029(3) 0.004(3)
N6 0.068(3) 0.035(2) 0.050(2) -0.002(2) 0.023(2) 0.001(3)
O1 0.101(3) 0.072(2) 0.048(2) -0.003(2) 0.004(2) 0.002(2)
Na1 0.0648(13) 0.0557(11) 0.0379(10) -0.0035(9) 0.0232(10) -0.0007(9)
O2 0.061(2) 0.0362(16) 0.0425(17) 0.0004(14) 0.0247(16) 0.0037(14)
N7 0.052(3) 0.041(2) 0.047(2) -0.0062(19) 0.025(2) -0.002(2)
N8 0.045(2) 0.042(2) 0.042(2) 0.0010(18) 0.023(2) 0.0015(19)
N9 0.049(3) 0.055(2) 0.043(2) 0.003(2) 0.021(2) 0.000(2)
N10 0.064(3) 0.048(2) 0.051(3) 0.003(2) 0.033(2) 0.006(2)
C6 0.075(4) 0.056(3) 0.065(4) -0.010(3) 0.036(3) -0.001(3)
C7 0.096(5) 0.043(3) 0.090(4) -0.009(3) 0.052(4) 0.007(3)
C8 0.090(5) 0.062(4) 0.071(4) 0.014(3) 0.050(4) 0.024(3)
C9 0.053(3) 0.058(3) 0.051(3) 0.006(3) 0.031(3) 0.009(3)
C10 0.067(4) 0.095(4) 0.040(3) 0.018(3) 0.026(3) 0.012(3)
C11 0.057(4) 0.096(4) 0.033(3) 0.006(3) 0.020(3) -0.006(3)
C12 0.039(3) 0.052(3) 0.056(3) -0.004(2) 0.029(3) -0.012(3)
C13 0.054(4) 0.066(4) 0.070(4) -0.012(3) 0.039(3) -0.026(3)
C14 0.060(4) 0.046(3) 0.090(4) -0.009(3) 0.048(3) -0.014(3)
C15 0.055(3) 0.045(3) 0.065(4) 0.002(2) 0.032(3) 0.003(3)
C16 0.031(3) 0.051(3) 0.043(3) -0.001(2) 0.022(2) -0.008(3)
C17 0.041(3) 0.043(3) 0.043(3) 0.001(2) 0.026(2) -0.001(2)
C18 0.075(4) 0.053(3) 0.069(4) 0.002(3) 0.041(3) 0.000(3)
C19 0.091(5) 0.063(4) 0.097(5) -0.005(3) 0.065(4) -0.013(4)
C20 0.084(4) 0.072(4) 0.087(5) -0.028(3) 0.061(4) -0.039(4)
C21 0.048(3) 0.080(4) 0.049(3) -0.019(3) 0.033(3) -0.015(3)
C22 0.061(4) 0.117(5) 0.051(4) -0.022(4) 0.039(3) -0.023(4)
C23 0.045(3) 0.144(6) 0.033(3) -0.005(4) 0.019(3) 0.011(4)
C24 0.044(3) 0.093(4) 0.043(3) 0.000(3) 0.026(3) 0.020(3)
C25 0.063(4) 0.120(5) 0.060(4) 0.019(4) 0.036(3) 0.048(4)
C26 0.094(5) 0.081(4) 0.087(5) 0.022(3) 0.055(4) 0.038(4)
C27 0.087(4) 0.061(3) 0.067(4) 0.007(3) 0.044(3) 0.014(3)
C28 0.038(3) 0.072(3) 0.037(3) -0.004(2) 0.023(2) 0.004(3)
C29 0.039(3) 0.063(3) 0.043(3) -0.009(2) 0.024(2) -0.005(3)
N11 0.057(3) 0.047(2) 0.045(2) -0.004(2) 0.029(2) -0.006(2)
N12 0.043(2) 0.046(2) 0.040(2) -0.0012(18) 0.023(2) -0.0004(19)
C30 0.079(4) 0.045(3) 0.071(4) -0.008(3) 0.042(3) -0.008(3)
C31 0.079(4) 0.067(4) 0.076(4) -0.012(3) 0.044(4) -0.026(3)
C32 0.060(4) 0.085(4) 0.058(4) -0.013(3) 0.030(3) -0.036(3)
C33 0.042(3) 0.078(4) 0.044(3) -0.006(3) 0.025(3) -0.017(3)
C34 0.075(4) 0.107(5) 0.037(3) -0.006(4) 0.030(3) -0.012(3)
C35 0.079(4) 0.091(4) 0.041(3) 0.012(3) 0.031(3) 0.015(3)
C36 0.050(3) 0.073(4) 0.046(3) 0.010(3) 0.031(3) 0.011(3)
C37 0.076(4) 0.060(4) 0.076(4) 0.013(3) 0.053(3) 0.018(3)
C38 0.076(4) 0.045(3) 0.077(4) -0.005(3) 0.051(3) 0.000(3)
C39 0.059(3) 0.045(3) 0.056(3) -0.005(2) 0.034(3) -0.002(3)
C40 0.036(3) 0.054(3) 0.033(3) 0.002(2) 0.020(2) 0.000(2)
C41 0.037(3) 0.054(3) 0.040(3) 0.000(2) 0.025(2) -0.007(2)
O3 0.186(5) 0.270(6) 0.282(7) -0.028(5) 0.134(5) -0.119(5)

loop_
_atom_type_symbol
_atom_type_description
_atom_type_scat_dispersion_real
_atom_type_scat_dispersion_imag
_atom_type_scat_source
C C 0.0033 0.0016 'International Tables Vol C Tables 4.2.6.8 and 6.1.1.4'
H H 0.0000 0.0000 'International Tables Vol C Tables 4.2.6.8 and 6.1.1.4'
N N 0.0061 0.0033 'International Tables Vol C Tables 4.2.6.8 and 6.1.1.4'
O O 0.0106 0.0060 'International Tables Vol C Tables 4.2.6.8 and 6.1.1.4'
Na Na 0.0362 0.0249 'International Tables Vol C Tables 4.2.6.8 and 6.1.1.4'
Fe Fe 0.3463 0.8444 'International Tables Vol C Tables 4.2.6.8 and 6.1.1.4'

loop_
_geom_angle_atom_site_label_1
_geom_angle_atom_site_label_2
_geom_angle_atom_site_label_3
_geom_angle
_geom_angle_publ_flag
N6 Fe1 C1 97.6(2) n
N6 Fe1 C5 177.48(19) n
C1 Fe1 C5 84.4(2) n
N6 Fe1 C3 93.35(19) n
C1 Fe1 C3 169.0(2) n
C5 Fe1 C3 84.65(19) n
N6 Fe1 C4 93.89(18) n
C1 Fe1 C4 88.13(19) n
C5 Fe1 C4 84.64(18) n
C3 Fe1 C4 91.65(18) n
N6 Fe1 C2 95.74(18) n
C1 Fe1 C2 88.6(2) n
C5 Fe1 C2 85.81(18) n
C3 Fe1 C2 89.82(19) n
C4 Fe1 C2 170.16(17) n
N1 C1 Fe1 177.7(5) no
N2 C2 Fe1 177.8(4) no
N3 C3 Fe1 177.8(5) no
N4 C4 Fe1 177.6(4) no
N5 C5 Fe1 178.7(5) no
O1 N6 Fe1 177.2(4) no
O2 Na1 N7 98.81(11) yes
O2 Na1 N10 94.87(12) yes
N7 Na1 N10 163.19(14) yes
O2 Na1 N8 109.19(11) yes
N7 Na1 N8 68.65(12) yes
N10 Na1 N8 115.77(14) yes
O2 Na1 N9 102.25(12) yes
N7 Na1 N9 99.73(13) yes
N10 Na1 N9 67.65(13) yes
N8 Na1 N9 147.68(13) yes
O2 Na1 H2B 18.4 no
N7 Na1 H2B 107.1 no
N10 Na1 H2B 88.9 no
N8 Na1 H2B 96.4 no
N9 Na1 H2B 115.9 no
Na1 O2 H2A 114.1 no
Na1 O2 H2B 99.5 no
H2A O2 H2B 110.9 no
C6 N7 C17 117.3(4) no
C6 N7 Na1 124.5(3) no
C17 N7 Na1 117.9(3) no
C15 N8 C16 116.5(4) no
C15 N8 Na1 126.9(3) no
C16 N8 Na1 116.6(3) no
C18 N9 C29 117.7(4) no
C18 N9 Na1 127.9(3) no
C29 N9 Na1 112.2(3) no
C27 N10 C28 117.1(4) no
C27 N10 Na1 124.0(3) no
C28 N10 Na1 116.1(3) no
N7 C6 C7 124.0(5) no
N7 C6 H6A 118.0 no
C7 C6 H6A 118.0 no
C8 C7 C6 118.6(5) no
C8 C7 H7A 120.7 no
C6 C7 H7A 120.7 no
C7 C8 C9 120.7(5) no
C7 C8 H8A 119.7 no
C9 C8 H8A 119.7 no
C8 C9 C17 116.6(4) no
C8 C9 C10 123.5(5) no
C17 C9 C10 119.8(4) no
C11 C10 C9 121.3(5) no
C11 C10 H10A 119.4 no
C9 C10 H10A 119.4 no
C10 C11 C12 121.2(5) no
C10 C11 H11A 119.4 no
C12 C11 H11A 119.4 no
C13 C12 C16 116.9(4) no
C13 C12 C11 122.5(5) no
C16 C12 C11 120.6(4) no
C14 C13 C12 119.9(5) no
C14 C13 H13A 120.0 no
C12 C13 H13A 120.0 no
C13 C14 C15 119.2(5) no
C13 C14 H14A 120.4 no
C15 C14 H14A 120.4 no
N8 C15 C14 123.9(5) no
N8 C15 H15A 118.0 no
C14 C15 H15A 118.0 no
N8 C16 C12 123.6(4) no
N8 C16 C17 118.4(4) no
C12 C16 C17 118.0(4) no
N7 C17 C9 122.9(4) no
N7 C17 C16 118.0(4) no
C9 C17 C16 119.1(4) no
N9 C18 C19 123.7(5) no
N9 C18 H18A 118.1 no
C19 C18 H18A 118.1 no
C20 C19 C18 119.0(5) no
C20 C19 H19A 120.5 no
C18 C19 H19A 120.5 no
C19 C20 C21 120.3(5) no
C19 C20 H20A 119.8 no
C21 C20 H20A 119.8 no
C20 C21 C29 117.0(5) no
C20 C21 C22 123.4(5) no
C29 C21 C22 119.6(5) no
C23 C22 C21 121.0(5) no
C23 C22 H22A 119.5 no
C21 C22 H22A 119.5 no
C22 C23 C24 121.6(5) no
C22 C23 H23A 119.2 no
C24 C23 H23A 119.2 no
C25 C24 C28 116.7(5) no
C25 C24 C23 123.9(5) no
C28 C24 C23 119.4(5) no
C26 C25 C24 120.8(5) no
C26 C25 H25A 119.6 no
C24 C25 H25A 119.6 no
C25 C26 C27 118.1(5) no
C25 C26 H26A 121.0 no
C27 C26 H26A 121.0 no
N10 C27 C26 124.6(5) no
N10 C27 H27A 117.7 no
C26 C27 H27A 117.7 no
N10 C28 C24 122.6(5) no
N10 C28 C29 118.4(4) no
C24 C28 C29 118.9(5) no
N9 C29 C21 122.2(4) no
N9 C29 C28 118.4(4) no
C21 C29 C28 119.4(4) no
C30 N11 C41 116.0(4) no
C39 N12 C40 122.5(4) no
C39 N12 H12A 118.7 no
C40 N12 H12A 118.7 no
N11 C30 C31 124.1(5) no
N11 C30 H30A 118.0 no
C31 C30 H30A 118.0 no
C32 C31 C30 119.8(5) no
C32 C31 H31A 120.1 no
C30 C31 H31A 120.1 no
C31 C32 C33 119.6(5) no
C31 C32 H32A 120.2 no
C33 C32 H32A 120.2 no
C41 C33 C32 115.4(5) no
C41 C33 C34 119.4(4) no
C32 C33 C34 125.2(5) no
C35 C34 C33 121.9(5) no
C35 C34 H34A 119.0 no
C33 C34 H34A 119.0 no
C34 C35 C36 120.9(5) no
C34 C35 H35A 119.6 no
C36 C35 H35A 119.6 no
C40 C36 C37 118.1(4) no
C40 C36 C35 117.8(5) no
C37 C36 C35 124.1(5) no
C38 C37 C36 120.6(5) no
C38 C37 H37A 119.7 no
C36 C37 H37A 119.7 no
C39 C38 C37 119.3(4) no
C39 C38 H38A 120.3 no
C37 C38 H38A 120.3 no
N12 C39 C38 120.5(4) no
N12 C39 H39A 119.7 no
C38 C39 H39A 119.7 no
N12 C40 C36 118.9(4) no
N12 C40 C41 118.4(4) no
C36 C40 C41 122.7(4) no
N11 C41 C33 125.2(4) no
N11 C41 C40 117.7(4) no
C33 C41 C40 117.1(4) no
H3A O3 H3B 97.1 no

loop_
_geom_bond_atom_site_label_1
_geom_bond_atom_site_label_2
_geom_bond_distance
_geom_bond_publ_flag
Fe1 N6 1.652(4) yes
Fe1 C1 1.926(6) yes
Fe1 C5 1.927(5) yes
Fe1 C3 1.940(5) yes
Fe1 C4 1.940(4) yes
Fe1 C2 1.948(4) yes
C1 N1 1.149(6) no
N2 C2 1.135(5) no
C3 N3 1.136(5) no
C4 N4 1.148(4) no
N5 C5 1.154(5) no
N6 O1 1.145(4) no
Na1 O2 2.378(3) yes
Na1 N7 2.413(4) yes
Na1 N10 2.415(4) yes
Na1 N8 2.439(4) yes
Na1 N9 2.520(4) yes
Na1 H2B 2.6550 no
O2 H2A 0.8497 no
O2 H2B 0.8505 no
N7 C6 1.330(5) no
N7 C17 1.351(5) no
N8 C15 1.334(5) no
N8 C16 1.360(5) no
N9 C18 1.326(5) no
N9 C29 1.369(5) no
N10 C27 1.321(5) no
N10 C28 1.356(5) no
C6 C7 1.387(6) no
C6 H6A 0.9300 no
C7 C8 1.350(7) no
C7 H7A 0.9300 no
C8 C9 1.401(6) no
C8 H8A 0.9300 no
C9 C17 1.414(6) no
C9 C10 1.426(6) no
C10 C11 1.331(6) no
C10 H10A 0.9300 no
C11 C12 1.421(6) no
C11 H11A 0.9300 no
C12 C13 1.398(6) no
C12 C16 1.415(6) no
C13 C14 1.363(6) no
C13 H13A 0.9300 no
C14 C15 1.391(6) no
C14 H14A 0.9300 no
C15 H15A 0.9300 no
C16 C17 1.454(5) no
C18 C19 1.380(6) no
C18 H18A 0.9300 no
C19 C20 1.359(7) no
C19 H19A 0.9300 no
C20 C21 1.403(6) no
C20 H20A 0.9300 no
C21 C29 1.409(6) no
C21 C22 1.424(7) no
C22 C23 1.338(7) no
C22 H22A 0.9300 no
C23 C24 1.433(7) no
C23 H23A 0.9300 no
C24 C25 1.402(7) no
C24 C28 1.405(6) no
C25 C26 1.348(7) no
C25 H25A 0.9300 no
C26 C27 1.382(6) no
C26 H26A 0.9300 no
C27 H27A 0.9300 no
C28 C29 1.451(6) no
N11 C30 1.323(5) no
N11 C41 1.344(5) no
N12 C39 1.328(5) no
N12 C40 1.362(5) no
N12 H12A 0.8600 no
C30 C31 1.385(6) no
C30 H30A 0.9300 no
C31 C32 1.350(6) no
C31 H31A 0.9300 no
C32 C33 1.415(6) no
C32 H32A 0.9300 no
C33 C41 1.411(6) no
C33 C34 1.433(6) no
C34 C35 1.342(6) no
C34 H34A 0.9300 no
C35 C36 1.431(6) no
C35 H35A 0.9300 no
C36 C40 1.392(5) no
C36 C37 1.401(6) no
C37 C38 1.368(6) no
C37 H37A 0.9300 no
C38 C39 1.366(6) no
C38 H38A 0.9300 no
C39 H39A 0.9300 no
C40 C41 1.437(5) no
O3 H3A 0.8437 no
O3 H3B 0.8573 no

loop_
_geom_hbond_atom_site_label_D
_geom_hbond_atom_site_label_H
_geom_hbond_atom_site_label_A
_geom_hbond_site_symmetry_A
_geom_hbond_distance_DH
_geom_hbond_distance_HA
_geom_hbond_distance_DA
_geom_hbond_angle_DHA
O2 H2A N4 2_755 0.85 2.10 2.897(4) 157
O2 H2B N2 . 0.85 2.04 2.883(4) 171
N12 H12A O2 4_465 0.86 1.96 2.774(4) 157
O3 H3A N1 . 0.84 1.88 2.725(8) 179
O3 H3B N3 1_655 0.86 2.27 2.806(7) 120

loop_
_geom_torsion_atom_site_label_1
_geom_torsion_atom_site_label_2
_geom_torsion_atom_site_label_3
_geom_torsion_atom_site_label_4
_geom_torsion
_geom_torsion_publ_flag
O2 Na1 N7 C6 -73.1(4) no
N10 Na1 N7 C6 71.0(6) no
N8 Na1 N7 C6 179.6(4) no
N9 Na1 N7 C6 31.0(4) no
O2 Na1 N7 C17 113.3(3) no
N10 Na1 N7 C17 -102.6(5) no
N8 Na1 N7 C17 6.1(3) no
N9 Na1 N7 C17 -142.5(3) no
O2 Na1 N8 C15 83.7(3) no
N7 Na1 N8 C15 175.9(4) no
N10 Na1 N8 C15 -21.8(4) no
N9 Na1 N8 C15 -110.3(4) no
O2 Na1 N8 C16 -97.0(3) no
N7 Na1 N8 C16 -4.8(3) no
N10 Na1 N8 C16 157.5(3) no
N9 Na1 N8 C16 69.0(4) no
O2 Na1 N9 C18 93.8(4) no
N7 Na1 N9 C18 -7.5(4) no
N10 Na1 N9 C18 -175.9(4) no
N8 Na1 N9 C18 -72.6(5) no
O2 Na1 N9 C29 -68.7(3) no
N7 Na1 N9 C29 -170.0(3) no
N10 Na1 N9 C29 21.6(3) no
N8 Na1 N9 C29 124.8(3) no
O2 Na1 N10 C27 -81.5(4) no
N7 Na1 N10 C27 134.1(5) no
N8 Na1 N10 C27 32.5(4) no
N9 Na1 N10 C27 177.2(4) no
O2 Na1 N10 C28 79.2(3) no
N7 Na1 N10 C28 -65.2(6) no
N8 Na1 N10 C28 -166.8(3) no
N9 Na1 N10 C28 -22.1(3) no
C17 N7 C6 C7 0.0(7) no
Na1 N7 C6 C7 -173.6(4) no
N7 C6 C7 C8 -0.7(8) no
C6 C7 C8 C9 -0.2(8) no
C7 C8 C9 C17 1.6(7) no
C7 C8 C9 C10 -179.5(5) no
C8 C9 C10 C11 179.6(5) no
C17 C9 C10 C11 -1.6(7) no
C9 C10 C11 C12 0.2(8) no
C10 C11 C12 C13 -178.5(5) no
C10 C11 C12 C16 1.6(7) no
C16 C12 C13 C14 -0.3(6) no
C11 C12 C13 C14 179.7(4) no
C12 C13 C14 C15 0.8(7) no
C16 N8 C15 C14 -1.6(6) no
Na1 N8 C15 C14 177.8(3) no
C13 C14 C15 N8 0.1(7) no
C15 N8 C16 C12 2.1(6) no
Na1 N8 C16 C12 -177.3(3) no
C15 N8 C16 C17 -177.3(4) no
Na1 N8 C16 C17 3.3(5) no
C13 C12 C16 N8 -1.2(6) no
C11 C12 C16 N8 178.8(4) no
C13 C12 C16 C17 178.2(4) no
C11 C12 C16 C17 -1.9(6) no
C6 N7 C17 C9 1.7(6) no
Na1 N7 C17 C9 175.7(3) no
C6 N7 C17 C16 179.1(4) no
Na1 N7 C17 C16 -6.9(5) no
C8 C9 C17 N7 -2.4(6) no
C10 C9 C17 N7 178.7(4) no
C8 C9 C17 C16 -179.9(4) no
C10 C9 C17 C16 1.2(6) no
N8 C16 C17 N7 2.3(6) no
C12 C16 C17 N7 -177.1(4) no
N8 C16 C17 C9 179.9(4) no
C12 C16 C17 C9 0.4(6) no
C29 N9 C18 C19 0.2(7) no
Na1 N9 C18 C19 -161.5(4) no
N9 C18 C19 C20 2.3(8) no
C18 C19 C20 C21 -2.4(8) no
C19 C20 C21 C29 0.2(7) no
C19 C20 C21 C22 -178.5(5) no
C20 C21 C22 C23 176.1(5) no
C29 C21 C22 C23 -2.5(7) no
C21 C22 C23 C24 -0.7(8) no
C22 C23 C24 C25 -176.5(5) no
C22 C23 C24 C28 3.2(7) no
C28 C24 C25 C26 0.4(7) no
C23 C24 C25 C26 180.0(5) no
C24 C25 C26 C27 0.9(8) no
C28 N10 C27 C26 -1.0(7) no
Na1 N10 C27 C26 159.5(4) no
C25 C26 C27 N10 -0.6(8) no
C27 N10 C28 C24 2.3(7) no
Na1 N10 C28 C24 -159.7(3) no
C27 N10 C28 C29 -177.0(4) no
Na1 N10 C28 C29 20.9(5) no
C25 C24 C28 N10 -2.0(7) no
C23 C24 C28 N10 178.3(4) no
C25 C24 C28 C29 177.3(4) no
C23 C24 C28 C29 -2.4(6) no
C18 N9 C29 C21 -2.7(6) no
Na1 N9 C29 C21 161.8(3) no
C18 N9 C29 C28 175.3(4) no
Na1 N9 C29 C28 -20.2(5) no
C20 C21 C29 N9 2.5(6) no
C22 C21 C29 N9 -178.9(4) no
C20 C21 C29 C28 -175.5(4) no
C22 C21 C29 C28 3.2(6) no
N10 C28 C29 N9 0.6(6) no
C24 C28 C29 N9 -178.8(4) no
N10 C28 C29 C21 178.6(4) no
C24 C28 C29 C21 -0.7(6) no
C41 N11 C30 C31 -0.8(7) no
N11 C30 C31 C32 0.8(8) no
C30 C31 C32 C33 0.1(8) no
C31 C32 C33 C41 -0.8(7) no
C31 C32 C33 C34 179.0(5) no
C41 C33 C34 C35 -0.3(7) no
C32 C33 C34 C35 179.9(5) no
C33 C34 C35 C36 0.0(8) no
C34 C35 C36 C40 0.0(7) no
C34 C35 C36 C37 -179.7(5) no
C40 C36 C37 C38 2.0(7) no
C35 C36 C37 C38 -178.3(4) no
C36 C37 C38 C39 -1.9(7) no
C40 N12 C39 C38 0.5(6) no
C37 C38 C39 N12 0.7(7) no
C39 N12 C40 C36 -0.4(6) no
C39 N12 C40 C41 178.7(4) no
C37 C36 C40 N12 -0.8(6) no
C35 C36 C40 N12 179.4(4) no
C37 C36 C40 C41 -179.9(4) no
C35 C36 C40 C41 0.3(6) no
C30 N11 C41 C33 0.0(6) no
C30 N11 C41 C40 -179.7(4) no
C32 C33 C41 N11 0.8(6) no
C34 C33 C41 N11 -179.0(4) no
C32 C33 C41 C40 -179.5(4) no
C34 C33 C41 C40 0.7(6) no
N12 C40 C41 N11 -0.1(6) no
C36 C40 C41 N11 179.0(4) no
N12 C40 C41 C33 -179.8(4) no
C36 C40 C41 C33 -0.7(6) no
